data_7032874
loop_
_publ_author_name
'Glatz, Mathias'
'Bichler, Bernhard'
'Mastalir, Matthias'
'St\"oger, Berthold'
'Weil, Matthias'
'Mereiter, Kurt'
'Pittenauer, Ernst'
'Allmaier, G\"unter'
'Veiros, Luis F.'
'Kirchner, Karl'

_publ_section_title
;
 Iron(II) complexes featuring \k3- and \k2-bound PNP pincer ligands--the
 significance of sterics.
;
_journal_issue 1
_journal_name_full 'Dalton transactions (Cambridge, England : 2003)'
_journal_page_first 281
_journal_page_last 294
_journal_paper_doi 10.1039/c4dt02866j
_journal_volume 44
_journal_year 2015
_chemical_formula_moiety 'C58 H50 Fe N6 P4, 2(Cl)'
_chemical_formula_sum 'C58 H50 Cl2 Fe N6 P4'
_chemical_formula_weight 1081.67
_chemical_name_common '5b.solv  [Fe(k3-P,N,P-PNP-Ph)2](Cl)2.solv   1610'
_chemical_name_systematic
; 
5b.solv  --  [Fe(k^3^-P,N,P-PNP-Ph)~2~](Cl)~2~.solv
;
_space_group_IT_number 122
_symmetry_cell_setting tetragonal
_symmetry_space_group_name_Hall 'I -4 2bw'
_symmetry_space_group_name_H-M 'I -4 2 d'
_atom_sites_solution_hydrogens geom
_atom_sites_solution_primary direct
_atom_sites_solution_secondary difmap
_audit_creation_method SHELXL-97
_cell_angle_alpha 90.00
_cell_angle_beta 90.00
_cell_angle_gamma 90.00
_cell_formula_units_Z 4
_cell_length_a 15.1224(2)
_cell_length_b 15.1224(2)
_cell_length_c 30.8856(6)
_cell_measurement_reflns_used 9897
_cell_measurement_temperature 100(2)
_cell_measurement_theta_max 30.43
_cell_measurement_theta_min 2.32
_cell_volume 7063.13(19)
_computing_cell_refinement 'Bruker SAINT'
_computing_data_collection 'Bruker APEX2'
_computing_data_reduction 'Bruker SAINT'
_computing_molecular_graphics 'Bruker SHELXTL'
_computing_publication_material 'Bruker SHELXTL'
_computing_structure_refinement 'SHELXL-97 (Sheldrick, 2008)'
_computing_structure_solution 'SHELXS-97 (Sheldrick, 2008)'
_diffrn_ambient_temperature 100(2)
_diffrn_measured_fraction_theta_full 0.994
_diffrn_measured_fraction_theta_max 0.994
_diffrn_measurement_device_type 'Bruker APEX-II CCD'
_diffrn_measurement_method '\f and \w scans'
_diffrn_radiation_monochromator graphite
_diffrn_radiation_source 'fine-focus sealed tube'
_diffrn_radiation_type MoK\a
_diffrn_radiation_wavelength 0.71073
_diffrn_reflns_av_R_equivalents 0.0305
_diffrn_reflns_av_sigmaI/netI 0.0207
_diffrn_reflns_limit_h_max 14
_diffrn_reflns_limit_h_min -14
_diffrn_reflns_limit_k_max 21
_diffrn_reflns_limit_k_min -20
_diffrn_reflns_limit_l_max 43
_diffrn_reflns_limit_l_min -27
_diffrn_reflns_number 31615
_diffrn_reflns_theta_full 29.99
_diffrn_reflns_theta_max 29.99
_diffrn_reflns_theta_min 2.39
_exptl_absorpt_coefficient_mu 0.414
_exptl_absorpt_correction_T_max 0.87
_exptl_absorpt_correction_T_min 0.77
_exptl_absorpt_correction_type multi-scan
_exptl_absorpt_process_details 'program SADABS'
_exptl_crystal_colour red
_exptl_crystal_density_diffrn 1.017
_exptl_crystal_density_method 'not measured'
_exptl_crystal_description block
_exptl_crystal_F_000 2240
_exptl_crystal_size_max 0.55
_exptl_crystal_size_mid 0.42
_exptl_crystal_size_min 0.35
_platon_squeeze_details
;
The title structure was obtained from methanol / diethyl ether. It is
a solvate with disordered solvent molecules. This solvent was SQUEEZED
with program PLATON. 
According to PLATON, the solvent accessible volume is 2562 A^3^ per unit
cell (36% of the unit cell volume) with an electron count of 305. It is 
estimated that there are at least 16 methanol molecules per unit cell
or 4 molecules per Fe complex, which may be O-H...Cl hydrogen bonded to the
the cloride anions. The solvent cavity forms a 3-dimensional infinte
structure between the Fe(PNP-Ph)2 complexes and the Cl anions. 
The highest solvent denity peaks identified by procedure SQUEEZE were:
C101 0.261 0.923 0.182 !       3.62 eA-3
C102 0.301 0.904 0.211 !       2.73 eA-3
C103 0.796 0.145 0.421 !       2.17 eA-3
C104 0.264 0.056 0.387 !       2.02 eA-3
C105 1.000 1.002 0.414 !       0.99 eA-3
C106 0.547 0.803 0.193 !       0.99 eA-3
C107 1.000 0.995 0.437 !       0.79 eA-3
;
_refine_diff_density_max 0.338
_refine_diff_density_min -0.219
_refine_diff_density_rms 0.056
_refine_ls_abs_structure_details 'Flack H D (1983), Acta Cryst. A39, 876-881, 2345 Friedel pairs'
_refine_ls_abs_structure_Flack -0.020(10)
_refine_ls_extinction_method none
_refine_ls_goodness_of_fit_ref 1.061
_refine_ls_hydrogen_treatment constr
_refine_ls_matrix_type full
_refine_ls_number_parameters 162
_refine_ls_number_reflns 5139
_refine_ls_number_restraints 0
_refine_ls_restrained_S_all 1.061
_refine_ls_R_factor_all 0.0278
_refine_ls_R_factor_gt 0.0259
_refine_ls_shift/su_max 0.001
_refine_ls_shift/su_mean 0.000
_refine_ls_structure_factor_coef Fsqd
_refine_ls_weighting_details 'calc w=1/[\s^2^(Fo^2^)+(0.0450P)^2^+2.1416P] where P=(Fo^2^+2Fc^2^)/3'
_refine_ls_weighting_scheme calc
_refine_ls_wR_factor_gt 0.0692
_refine_ls_wR_factor_ref 0.0707
_reflns_number_gt 4943
_reflns_number_total 5139
_reflns_threshold_expression >2sigma(I)
_cod_data_source_file c4dt02866j2.cif
_cod_data_source_block 5b
_cod_depositor_comments
;
The following automatic conversions were performed:

'_symmetry_cell_setting' value 'Tetragonal' changed to 'tetragonal'
according to
/usr/data/users/saulius/crontab/automatic-downloads/rss-feeds/RSC/lib/dictionaries/cif_core.dic
dictionary named 'cif_core.dic' version 2.4.2 from 2011-04-26.

Automatic conversion script
Id: cif_fix_values 2827 2014-09-09 07:05:25Z andrius 

 Adding full bibliography for 7032871--7032878.cif.
;
_cod_original_sg_symbol_Hall 'I -4 2bw '
_cod_database_code 7032874

loop_
_symmetry_equiv_pos_as_xyz
'x, y, z'
'-x, -y, z'
'y, -x, -z'
'-y, x, -z'
'-x+1/2, y, -z+3/4'
'x+1/2, -y, -z+3/4'
'-y+1/2, -x, z+3/4'
'y+1/2, x, z+3/4'
'x+1/2, y+1/2, z+1/2'
'-x+1/2, -y+1/2, z+1/2'
'y+1/2, -x+1/2, -z+1/2'
'-y+1/2, x+1/2, -z+1/2'
'-x+1, y+1/2, -z+5/4'
'x+1, -y+1/2, -z+5/4'
'-y+1, -x+1/2, z+5/4'
'y+1, x+1/2, z+5/4'

loop_
_atom_site_label
_atom_site_type_symbol
_atom_site_fract_x
_atom_site_fract_y
_atom_site_fract_z
_atom_site_U_iso_or_equiv
_atom_site_adp_type
_atom_site_occupancy
_atom_site_symmetry_multiplicity
_atom_site_calc_flag
_atom_site_refinement_flags
Fe1 Fe 0.5000 0.5000 0.5000 0.01227(7) Uani 1 4 d S
P1 P 0.406869(18) 0.615312(19) 0.507032(8) 0.01368(6) Uani 1 1 d .
N1 N 0.5000 0.5000 0.56334(4) 0.0129(2) Uani 1 2 d S
N2 N 0.40984(7) 0.62499(7) 0.56135(3) 0.01571(17) Uani 1 1 d .
H2N H 0.3828 0.6693 0.5742 0.019 Uiso 1 1 calc R
C1 C 0.45488(7) 0.56302(8) 0.58561(3) 0.0145(2) Uani 1 1 d .
C2 C 0.45337(8) 0.56457(8) 0.63084(4) 0.0178(2) Uani 1 1 d .
H2 H 0.4213 0.6087 0.6461 0.021 Uiso 1 1 calc R
C3 C 0.5000 0.5000 0.65274(5) 0.0201(3) Uani 1 2 d S
H3 H 0.5000 0.5000 0.6835 0.024 Uiso 1 2 calc SR
C4 C 0.28985(7) 0.62019(7) 0.49154(3) 0.0163(2) Uani 1 1 d .
C5 C 0.22420(9) 0.64699(9) 0.52049(4) 0.0206(2) Uani 1 1 d .
H5 H 0.2375 0.6536 0.5504 0.025 Uiso 1 1 calc R
C6 C 0.13894(9) 0.66401(9) 0.50533(5) 0.0259(3) Uani 1 1 d .
H6 H 0.0941 0.6818 0.5250 0.031 Uiso 1 1 calc R
C7 C 0.11930(9) 0.65506(10) 0.46161(5) 0.0285(3) Uani 1 1 d .
H7 H 0.0614 0.6677 0.4514 0.034 Uiso 1 1 calc R
C8 C 0.18419(9) 0.62772(9) 0.43282(4) 0.0252(3) Uani 1 1 d .
H8 H 0.1705 0.6210 0.4030 0.030 Uiso 1 1 calc R
C9 C 0.26916(9) 0.61017(8) 0.44761(4) 0.0203(2) Uani 1 1 d .
H9 H 0.3134 0.5913 0.4278 0.024 Uiso 1 1 calc R
C10 C 0.43016(8) 0.72429(8) 0.48418(4) 0.0175(2) Uani 1 1 d .
C11 C 0.41788(9) 0.80133(8) 0.50808(4) 0.0225(2) Uani 1 1 d .
H11 H 0.4058 0.7981 0.5382 0.027 Uiso 1 1 calc R
C12 C 0.42342(10) 0.88338(9) 0.48761(5) 0.0313(3) Uani 1 1 d .
H12 H 0.4159 0.9360 0.5040 0.038 Uiso 1 1 calc R
C13 C 0.43978(11) 0.88859(10) 0.44358(5) 0.0341(3) Uani 1 1 d .
H13 H 0.4423 0.9447 0.4298 0.041 Uiso 1 1 calc R
C14 C 0.45253(10) 0.81217(10) 0.41933(5) 0.0284(3) Uani 1 1 d .
H14 H 0.4648 0.8159 0.3892 0.034 Uiso 1 1 calc R
C15 C 0.44708(9) 0.73033(9) 0.43960(4) 0.0218(2) Uani 1 1 d .
H15 H 0.4549 0.6779 0.4231 0.026 Uiso 1 1 calc R
Cl1 Cl 0.30697(3) 0.7500 0.6250 0.02408(9) Uani 1 2 d S

loop_
_atom_site_aniso_label
_atom_site_aniso_U_11
_atom_site_aniso_U_22
_atom_site_aniso_U_33
_atom_site_aniso_U_23
_atom_site_aniso_U_13
_atom_site_aniso_U_12
Fe1 0.01363(9) 0.01363(9) 0.00955(13) 0.000 0.000 0.000
P1 0.01507(13) 0.01465(12) 0.01131(11) -0.00058(9) -0.00032(9) 0.00103(10)
N1 0.0132(6) 0.0150(6) 0.0106(5) 0.000 0.000 0.0007(5)
N2 0.0183(4) 0.0174(4) 0.0114(3) -0.0021(3) -0.0001(3) 0.0036(4)
C1 0.0137(5) 0.0171(5) 0.0126(4) -0.0010(4) 0.0008(4) -0.0007(4)
C2 0.0191(5) 0.0227(6) 0.0115(4) -0.0023(4) 0.0014(4) 0.0003(4)
C3 0.0241(8) 0.0263(8) 0.0098(6) 0.000 0.000 -0.0020(8)
C4 0.0174(5) 0.0138(5) 0.0176(5) 0.0000(4) -0.0023(4) -0.0003(4)
C5 0.0190(6) 0.0211(6) 0.0216(5) -0.0027(4) -0.0003(4) 0.0004(4)
C6 0.0187(6) 0.0266(6) 0.0323(6) -0.0029(5) 0.0001(5) 0.0014(5)
C7 0.0188(6) 0.0307(7) 0.0360(7) 0.0024(6) -0.0093(5) 0.0015(5)
C8 0.0246(6) 0.0282(7) 0.0226(5) 0.0024(5) -0.0089(5) -0.0034(5)
C9 0.0233(6) 0.0207(5) 0.0170(5) -0.0003(4) -0.0024(4) -0.0006(4)
C10 0.0166(5) 0.0171(5) 0.0188(5) 0.0013(4) -0.0026(4) 0.0000(4)
C11 0.0236(6) 0.0192(5) 0.0247(5) -0.0018(4) -0.0045(4) 0.0011(5)
C12 0.0370(8) 0.0163(6) 0.0405(7) -0.0011(5) -0.0116(6) 0.0004(5)
C13 0.0380(8) 0.0211(7) 0.0433(8) 0.0114(6) -0.0100(6) -0.0055(6)
C14 0.0289(7) 0.0276(7) 0.0286(6) 0.0111(5) -0.0018(5) -0.0037(5)
C15 0.0232(6) 0.0216(6) 0.0205(5) 0.0034(4) 0.0008(4) 0.0013(5)
Cl1 0.0245(2) 0.0259(2) 0.02193(18) -0.01050(15) 0.000 0.000

loop_
_atom_type_symbol
_atom_type_description
_atom_type_scat_dispersion_real
_atom_type_scat_dispersion_imag
_atom_type_scat_source
C C 0.0033 0.0016 'International Tables Vol C Tables 4.2.6.8 and 6.1.1.4'
H H 0.0000 0.0000 'International Tables Vol C Tables 4.2.6.8 and 6.1.1.4'
N N 0.0061 0.0033 'International Tables Vol C Tables 4.2.6.8 and 6.1.1.4'
P P 0.1023 0.0942 'International Tables Vol C Tables 4.2.6.8 and 6.1.1.4'
Cl Cl 0.1484 0.1585 'International Tables Vol C Tables 4.2.6.8 and 6.1.1.4'
Fe Fe 0.3463 0.8444 'International Tables Vol C Tables 4.2.6.8 and 6.1.1.4'

loop_
_geom_angle_atom_site_label_1
_geom_angle_atom_site_label_2
_geom_angle_atom_site_label_3
_geom_angle
_geom_angle_site_symmetry_1
_geom_angle_site_symmetry_3
N1 Fe1 N1 180.0 3_566 .
N1 Fe1 P1 84.466(7) 3_566 4_656
N1 Fe1 P1 95.534(7) . 4_656
N1 Fe1 P1 84.466(7) 3_566 3_566
N1 Fe1 P1 95.534(7) . 3_566
P1 Fe1 P1 168.931(13) 4_656 3_566
N1 Fe1 P1 95.534(7) 3_566 .
N1 Fe1 P1 84.466(7) . .
P1 Fe1 P1 90.533(1) 4_656 .
P1 Fe1 P1 90.533(1) 3_566 .
N1 Fe1 P1 95.535(7) 3_566 2_665
N1 Fe1 P1 84.465(7) . 2_665
P1 Fe1 P1 90.533(1) 4_656 2_665
P1 Fe1 P1 90.533(1) 3_566 2_665
P1 Fe1 P1 168.931(13) . 2_665
N2 P1 C10 107.53(5) . .
N2 P1 C4 106.37(5) . .
C10 P1 C4 92.81(5) . .
N2 P1 Fe1 98.43(4) . .
C10 P1 Fe1 122.73(4) . .
C4 P1 Fe1 127.53(4) . .
C1 N1 C1 119.18(13) . 2_665
C1 N1 Fe1 120.41(7) . .
C1 N1 Fe1 120.41(7) 2_665 .
C1 N2 P1 119.68(8) . .
C1 N2 H2N 120.2 . .
P1 N2 H2N 120.2 . .
N1 C1 N2 116.69(10) . .
N1 C1 C2 121.73(11) . .
N2 C1 C2 121.58(10) . .
C3 C2 C1 118.00(11) . .
C3 C2 H2 121.0 . .
C1 C2 H2 121.0 . .
C2 C3 C2 121.36(14) 2_665 .
C2 C3 H3 119.3 2_665 .
C2 C3 H3 119.3 . .
C5 C4 C9 119.53(11) . .
C5 C4 P1 122.05(9) . .
C9 C4 P1 117.62(9) . .
C6 C5 C4 119.72(11) . .
C6 C5 H5 120.1 . .
C4 C5 H5 120.1 . .
C7 C6 C5 120.37(13) . .
C7 C6 H6 119.8 . .
C5 C6 H6 119.8 . .
C8 C7 C6 120.05(12) . .
C8 C7 H7 120.0 . .
C6 C7 H7 120.0 . .
C7 C8 C9 120.03(12) . .
C7 C8 H8 120.0 . .
C9 C8 H8 120.0 . .
C8 C9 C4 120.29(12) . .
C8 C9 H9 119.9 . .
C4 C9 H9 119.9 . .
C11 C10 C15 119.36(11) . .
C11 C10 P1 121.63(9) . .
C15 C10 P1 118.22(9) . .
C10 C11 C12 119.75(12) . .
C10 C11 H11 120.1 . .
C12 C11 H11 120.1 . .
C13 C12 C11 120.43(14) . .
C13 C12 H12 119.8 . .
C11 C12 H12 119.8 . .
C12 C13 C14 120.44(13) . .
C12 C13 H13 119.8 . .
C14 C13 H13 119.8 . .
C15 C14 C13 119.29(13) . .
C15 C14 H14 120.4 . .
C13 C14 H14 120.4 . .
C14 C15 C10 120.72(13) . .
C14 C15 H15 119.6 . .
C10 C15 H15 119.6 . .

loop_
_geom_bond_atom_site_label_1
_geom_bond_atom_site_label_2
_geom_bond_distance
_geom_bond_site_symmetry_2
Fe1 N1 1.9563(12) 3_566
Fe1 N1 1.9563(12) .
Fe1 P1 2.2520(3) 4_656
Fe1 P1 2.2520(3) 3_566
Fe1 P1 2.2520(3) .
Fe1 P1 2.2520(3) 2_665
P1 N2 1.6845(10) .
P1 C10 1.8271(12) .
P1 C4 1.8346(12) .
N1 C1 1.3591(13) .
N1 C1 1.3591(13) 2_665
N2 C1 1.3797(15) .
N2 H2N 0.8800 .
C1 C2 1.3972(15) .
C2 C3 1.3814(14) .
C2 H2 0.9500 .
C3 C2 1.3814(14) 2_665
C3 H3 0.9500 .
C4 C5 1.3960(17) .
C4 C9 1.4007(15) .
C5 C6 1.3956(18) .
C5 H5 0.9500 .
C6 C7 1.389(2) .
C6 H6 0.9500 .
C7 C8 1.387(2) .
C7 H7 0.9500 .
C8 C9 1.3894(18) .
C8 H8 0.9500 .
C9 H9 0.9500 .
C10 C11 1.3917(17) .
C10 C15 1.4035(16) .
C11 C12 1.3951(19) .
C11 H11 0.9500 .
C12 C13 1.385(2) .
C12 H12 0.9500 .
C13 C14 1.391(2) .
C13 H13 0.9500 .
C14 C15 1.3894(18) .
C14 H14 0.9500 .
C15 H15 0.9500 .

loop_
_geom_hbond_atom_site_label_D
_geom_hbond_atom_site_label_H
_geom_hbond_atom_site_label_A
_geom_hbond_distance_DH
_geom_hbond_distance_HA
_geom_hbond_distance_DA
_geom_hbond_angle_DHA
N2 H2N Cl1 0.88 2.29 3.1399(10) 161.0

loop_
_geom_torsion_atom_site_label_1
_geom_torsion_atom_site_label_2
_geom_torsion_atom_site_label_3
_geom_torsion_atom_site_label_4
_geom_torsion
_geom_torsion_site_symmetry_1
_geom_torsion_site_symmetry_4
N1 Fe1 P1 N2 -175.63(4) 3_566 .
N1 Fe1 P1 N2 4.37(4) . .
P1 Fe1 P1 N2 99.87(4) 4_656 .
P1 Fe1 P1 N2 -91.14(4) 3_566 .
P1 Fe1 P1 N2 4.37(4) 2_665 .
N1 Fe1 P1 C10 -58.42(4) 3_566 .
N1 Fe1 P1 C10 121.58(4) . .
P1 Fe1 P1 C10 -142.92(5) 4_656 .
P1 Fe1 P1 C10 26.07(4) 3_566 .
P1 Fe1 P1 C10 121.57(4) 2_665 .
N1 Fe1 P1 C4 66.12(5) 3_566 .
N1 Fe1 P1 C4 -113.88(5) . .
P1 Fe1 P1 C4 -18.37(4) 4_656 .
P1 Fe1 P1 C4 150.62(5) 3_566 .
P1 Fe1 P1 C4 -113.88(5) 2_665 .
P1 Fe1 N1 C1 -93.32(6) 4_656 .
P1 Fe1 N1 C1 86.68(6) 3_566 .
P1 Fe1 N1 C1 -3.32(6) . .
P1 Fe1 N1 C1 176.68(6) 2_665 .
P1 Fe1 N1 C1 86.68(6) 4_656 2_665
P1 Fe1 N1 C1 -93.32(6) 3_566 2_665
P1 Fe1 N1 C1 176.68(6) . 2_665
P1 Fe1 N1 C1 -3.32(6) 2_665 2_665
C10 P1 N2 C1 -134.25(9) . .
C4 P1 N2 C1 127.33(9) . .
Fe1 P1 N2 C1 -5.94(10) . .
C1 N1 C1 N2 -179.61(12) 2_665 .
Fe1 N1 C1 N2 0.39(12) . .
C1 N1 C1 C2 -0.23(8) 2_665 .
Fe1 N1 C1 C2 179.77(8) . .
P1 N2 C1 N1 4.40(14) . .
P1 N2 C1 C2 -174.98(9) . .
N1 C1 C2 C3 0.46(16) . .
N2 C1 C2 C3 179.81(10) . .
C1 C2 C3 C2 -0.22(8) . 2_665
N2 P1 C4 C5 12.64(11) . .
C10 P1 C4 C5 -96.55(11) . .
Fe1 P1 C4 C5 127.38(9) . .
N2 P1 C4 C9 -177.64(9) . .
C10 P1 C4 C9 73.16(10) . .
Fe1 P1 C4 C9 -62.91(10) . .
C9 C4 C5 C6 -0.38(19) . .
P1 C4 C5 C6 169.14(10) . .
C4 C5 C6 C7 -0.5(2) . .
C5 C6 C7 C8 1.0(2) . .
C6 C7 C8 C9 -0.7(2) . .
C7 C8 C9 C4 -0.2(2) . .
C5 C4 C9 C8 0.72(19) . .
P1 C4 C9 C8 -169.26(10) . .
N2 P1 C10 C11 -21.50(12) . .
C4 P1 C10 C11 86.65(11) . .
Fe1 P1 C10 C11 -134.19(9) . .
N2 P1 C10 C15 168.75(9) . .
C4 P1 C10 C15 -83.10(10) . .
Fe1 P1 C10 C15 56.06(11) . .
C15 C10 C11 C12 -0.66(19) . .
P1 C10 C11 C12 -170.29(10) . .
C10 C11 C12 C13 0.9(2) . .
C11 C12 C13 C14 -1.2(2) . .
C12 C13 C14 C15 1.2(2) . .
C13 C14 C15 C10 -0.9(2) . .
C11 C10 C15 C14 0.66(19) . .
P1 C10 C15 C14 170.64(11) . .

loop_
_platon_squeeze_void_nr
_platon_squeeze_void_average_x
_platon_squeeze_void_average_y
_platon_squeeze_void_average_z
_platon_squeeze_void_volume
_platon_squeeze_void_count_electrons
_platon_squeeze_void_content
1 -0.033 -0.009 0.426 2562 305 ' '
